data_1574397
loop_
_publ_author_name
'Erchinger, Johannes E.'
'Okumura, Tsubasa'
'Nakata, Kanami'
'Shimizu, Daisuke'
'Daniliuc, Constanstin G.'
'Amaike, Kazuma'
'Glorius, Frank'
'Itami, Kenichiro'
'Ito, Hideto'

_publ_section_title
;
 Functionalization and solubilization of polycyclic aromatic compounds by
 sulfoniumization
;
_journal_issue 19
_journal_name_full 'Chemical Science'
_journal_page_first 8262
_journal_page_last 8267
_journal_paper_doi 10.1039/D5SC01415H
_journal_volume 16
_journal_year 2025
_chemical_formula_moiety '2(C H Cl3), C56 H52'
_chemical_formula_sum 'C58 H54 Cl6'
_chemical_formula_weight 963.71
_chemical_name_systematic 21
_space_group_crystal_system monoclinic
_space_group_IT_number 14
_space_group_name_Hall '-P 2ybc'
_space_group_name_H-M_alt 'P 1 21/c 1'
_atom_sites_solution_hydrogens geom
_atom_sites_solution_primary dual
_audit_creation_date 2024-09-17
_audit_creation_method
;
Olex2 1.5
(compiled 2024.01.12 svn.r2f8d729c for OlexSys, GUI svn.r6928)
;
_audit_update_record
;
2024-11-04 deposited with the CCDC.	2025-04-11 downloaded from the CCDC.
;
_cell_angle_alpha 90
_cell_angle_beta 116.226(10)
_cell_angle_gamma 90
_cell_formula_units_Z 2
_cell_length_a 20.8136(18)
_cell_length_b 6.0124(4)
_cell_length_c 21.4653(18)
_cell_measurement_reflns_used 5731
_cell_measurement_temperature 123(2)
_cell_measurement_theta_max 29.3320
_cell_measurement_theta_min 2.1110
_cell_volume 2409.6(4)
_computing_cell_refinement 'CrysAlisPro 1.171.41.120a (Rigaku OD, 2021)'
_computing_data_collection 'CrysAlisPro 1.171.41.120a (Rigaku OD, 2021)'
_computing_data_reduction 'CrysAlisPro 1.171.41.120a (Rigaku OD, 2021)'
_computing_molecular_graphics 'Olex2 1.5 (Dolomanov et al., 2009)'
_computing_publication_material 'Olex2 1.5 (Dolomanov et al., 2009)'
_computing_structure_refinement 'SHELXL 2019/2 (Sheldrick, 2015)'
_computing_structure_solution 'SHELXT 2018/2 (Sheldrick, 2018)'
_diffrn_ambient_temperature 123(2)
_diffrn_detector 'Hybrid Pixel Array Detector'
_diffrn_detector_area_resol_mean 5.8140
_diffrn_detector_type 'Pilatus 200K'
_diffrn_measured_fraction_theta_full 1.000
_diffrn_measured_fraction_theta_max 0.815
_diffrn_measurement_details
;
List of Runs (angles in degrees, time in seconds):

  # Type    Start    End  Width  t~exp~   \w     \q     \k     \f   Frames
#--------------------------------------------------------------------------
  1  \w    -16.00  69.00   0.50  175.00    --   -2.70  37.00 163.00  170
  2  \w    -79.00   9.00   0.50  175.00    --   -2.70 -37.00   8.00  176
  3  \w      2.00  33.00   0.50  175.00    --    3.32 -99.00   0.00   62
  4  \w     -6.00  20.00   0.50  175.00    --    3.32 -99.00 -90.00   52
  5  \w     -3.00  37.00   0.50  175.00    --    3.32 -99.00 -60.00   80
;
_diffrn_measurement_device 'four-circle diffractometer'
_diffrn_measurement_device_type 'ROD, Synergy Custom system, Pilatus 200K'
_diffrn_measurement_method '\w scans'
_diffrn_orient_matrix_type 'CrysAlisPro convention (1999,Acta A55,543-557)'
_diffrn_orient_matrix_UB_11 0.0329961000
_diffrn_orient_matrix_UB_12 -0.0041309000
_diffrn_orient_matrix_UB_13 0.0304797000
_diffrn_orient_matrix_UB_21 0.0160572000
_diffrn_orient_matrix_UB_22 -0.0558391000
_diffrn_orient_matrix_UB_23 -0.0186671000
_diffrn_orient_matrix_UB_31 0.0099440000
_diffrn_orient_matrix_UB_32 0.1038250000
_diffrn_orient_matrix_UB_33 -0.0088193000
_diffrn_radiation_monochromator mirror
_diffrn_radiation_probe x-ray
_diffrn_radiation_type 'Mo K\a'
_diffrn_radiation_wavelength 0.71073
_diffrn_reflns_av_R_equivalents 0.0582
_diffrn_reflns_av_unetI/netI 0.0599
_diffrn_reflns_Laue_measured_fraction_full 1.000
_diffrn_reflns_Laue_measured_fraction_max 0.815
_diffrn_reflns_limit_h_max 23
_diffrn_reflns_limit_h_min -25
_diffrn_reflns_limit_k_max 7
_diffrn_reflns_limit_k_min -7
_diffrn_reflns_limit_l_max 27
_diffrn_reflns_limit_l_min -26
_diffrn_reflns_number 21448
_diffrn_reflns_point_group_measured_fraction_full 1.000
_diffrn_reflns_point_group_measured_fraction_max 0.815
_diffrn_reflns_theta_full 25.000
_diffrn_reflns_theta_max 29.827
_diffrn_reflns_theta_min 1.904
_diffrn_source 'Rotating-anode X-ray tube'
_diffrn_source_type 'Rigaku (Mo) X-ray Source'
_exptl_absorpt_coefficient_mu 0.396
_exptl_absorpt_correction_T_max 1.00000
_exptl_absorpt_correction_T_min 0.78569
_exptl_absorpt_correction_type multi-scan
_exptl_absorpt_process_details
;
CrysAlisPro 1.171.41.120a (Rigaku Oxford Diffraction, 2021)
Empirical absorption correction using spherical harmonics,
implemented in SCALE3 ABSPACK scaling algorithm.
;
_exptl_crystal_colour 'clear light blue'
_exptl_crystal_colour_lustre clear
_exptl_crystal_colour_modifier light
_exptl_crystal_colour_primary blue
_exptl_crystal_density_diffrn 1.328
_exptl_crystal_description block
_exptl_crystal_F_000 1008
_exptl_crystal_preparation Luminescent
_exptl_crystal_recrystallization_method 'Re-crystallisation from solvent: CHCl3/hexane'
_exptl_crystal_size_max 0.25
_exptl_crystal_size_mid 0.15
_exptl_crystal_size_min 0.03
_refine_diff_density_max 1.177
_refine_diff_density_min -0.621
_refine_diff_density_rms 0.079
_refine_ls_extinction_method none
_refine_ls_goodness_of_fit_ref 1.075
_refine_ls_hydrogen_treatment constr
_refine_ls_matrix_type full
_refine_ls_number_parameters 323
_refine_ls_number_reflns 5652
_refine_ls_number_restraints 3
_refine_ls_restrained_S_all 1.076
_refine_ls_R_factor_all 0.1094
_refine_ls_R_factor_gt 0.0735
_refine_ls_shift/su_max 0.000
_refine_ls_shift/su_mean 0.000
_refine_ls_structure_factor_coef Fsqd
_refine_ls_weighting_details 'w=1/[\s^2^(Fo^2^)+(0.1340P)^2^+1.1318P] where P=(Fo^2^+2Fc^2^)/3'
_refine_ls_weighting_scheme calc
_refine_ls_wR_factor_gt 0.2135
_refine_ls_wR_factor_ref 0.2358
_reflns_Friedel_coverage 0.000
_reflns_number_gt 3768
_reflns_number_total 5652
_reflns_threshold_expression 'I > 2\s(I)'
_cod_data_source_file d5sc01415h2.cif
_cod_data_source_block tbs183_quaterilene_chcl3_hex_auto
_cod_depositor_comments 'Adding full bibliography for 1574397--1574400.cif.'
_cod_database_code 1574397
_shelx_shelxl_version_number 2019/2
_chemical_oxdiff_formula 'C H Cl S'
_shelx_space_group_comment
;
The symmetry employed for this shelxl refinement is uniquely defined
by the following loop, which should always be used as a source of
symmetry information in preference to the above space-group names.
They are only intended as comments.
;
_shelx_estimated_absorpt_t_max 0.988
_shelx_estimated_absorpt_t_min 0.908
_olex2_refinement_description
;
1. Fixed Uiso
 At 1.2 times of:
  All C(H) groups, All C(H,H) groups
 At 1.5 times of:
  All C(H,H,H) groups
2. Restrained distances
 Cl30-Cl31 \\sim Cl33-Cl34
 with sigma of 0.04
 Cl30-Cl32 \\sim Cl33-Cl35
 with sigma of 0.04
 Cl31-Cl32 \\sim Cl34-Cl35
 with sigma of 0.04
3. Others
 Sof(H29)=Sof(Cl33)=Sof(Cl34)=Sof(Cl35)=1-FVAR(1)
 Sof(Cl30)=Sof(Cl31)=Sof(Cl32)=Sof(H2A)=FVAR(1)
4.a Ternary CH refined with riding coordinates:
 C29(H2A), C29(H29)
4.b Aromatic/amide H refined with riding coordinates:
 C3(H3), C4(H4), C18(H18), C8(H8), C19(H19), C10(H10), C14(H14), C12(H12)
4.c Idealised Me refined as rotating group:
 C27(H27A,H27B,H27C), C28(H28A,H28B,H28C), C26(H26A,H26B,H26C), C23(H23A,H23B,
 H23C), C22(H22A,H22B,H22C), C24(H24A,H24B,H24C)
;
_olex2_exptl_crystal_mounting_method loop
_olex2_submission_special_instructions 'No special instructions were received'
_oxdiff_exptl_absorpt_empirical_details
;
Empirical correction (ABSPACK) includes:
- Absorption correction using spherical harmonics
- Frame scaling
;
_oxdiff_exptl_absorpt_empirical_full_max 2.864
_oxdiff_exptl_absorpt_empirical_full_min 0.424

loop_
_space_group_symop_operation_xyz
'x, y, z'
'-x, y+1/2, -z+1/2'
'-x, -y, -z'
'x, -y-1/2, z-1/2'

loop_
_atom_site_label
_atom_site_type_symbol
_atom_site_fract_x
_atom_site_fract_y
_atom_site_fract_z
_atom_site_U_iso_or_equiv
_atom_site_adp_type
_atom_site_occupancy
_atom_site_site_symmetry_order
_atom_site_calc_flag
_atom_site_refinement_flags_posn
_atom_site_refinement_flags_adp
_atom_site_refinement_flags_occupancy
_atom_site_disorder_assembly
_atom_site_disorder_group
Cl30 Cl 0.02025(14) 0.8467(4) 0.41813(16) 0.0735(9) Uani 0.693(13) 1 d D . P A 1
Cl31 Cl 0.1280(3) 0.7357(11) 0.55297(19) 0.1360(19) Uani 0.693(13) 1 d D . P A 1
Cl32 Cl 0.08453(18) 0.4132(7) 0.4419(3) 0.1122(17) Uani 0.693(13) 1 d D . P A 1
C5 C 0.34654(11) 0.4126(4) 0.42085(10) 0.0207(5) Uani 1 1 d . . . . .
C20 C 0.51570(11) 0.1499(4) 0.55682(10) 0.0206(5) Uani 1 1 d . . . . .
C1 C 0.45334(11) 0.1871(4) 0.49285(10) 0.0198(5) Uani 1 1 d . . . . .
C7 C 0.30085(11) 0.6058(4) 0.41299(10) 0.0219(5) Uani 1 1 d . . . . .
C6 C 0.40729(11) 0.3708(4) 0.48588(10) 0.0200(4) Uani 1 1 d . . . . .
C3 C 0.37782(11) 0.0861(4) 0.37354(10) 0.0228(5) Uani 1 1 d . . . . .
H3 H 0.366803 -0.008868 0.334764 0.027 Uiso 1 1 calc R U . . .
C4 C 0.33398(11) 0.2658(4) 0.36673(10) 0.0229(5) Uani 1 1 d . . . . .
H4 H 0.293653 0.290114 0.323334 0.028 Uiso 1 1 calc R U . . .
C2 C 0.43783(11) 0.0398(4) 0.43569(10) 0.0196(4) Uani 1 1 d . . . . .
C16 C 0.31433(11) 0.7406(4) 0.47233(10) 0.0224(5) Uani 1 1 d . . . . .
C18 C 0.48601(11) 0.4818(4) 0.60336(10) 0.0238(5) Uani 1 1 d . . . . .
H18 H 0.498736 0.583045 0.640941 0.029 Uiso 1 1 calc R U . . .
C15 C 0.37266(12) 0.6946(4) 0.53829(11) 0.0226(5) Uani 1 1 d . . . . .
C17 C 0.42277(11) 0.5160(4) 0.54359(10) 0.0216(5) Uani 1 1 d . . . . .
C8 C 0.24407(11) 0.6634(4) 0.34994(11) 0.0243(5) Uani 1 1 d . . . . .
H8 H 0.235776 0.576360 0.310169 0.029 Uiso 1 1 calc R U . . .
C19 C 0.53112(11) 0.3047(4) 0.60990(10) 0.0237(5) Uani 1 1 d . . . . .
H19 H 0.573836 0.288221 0.651800 0.028 Uiso 1 1 calc R U . . .
C11 C 0.26785(12) 0.9208(4) 0.46591(11) 0.0261(5) Uani 1 1 d . . . . .
C9 C 0.19814(11) 0.8452(4) 0.34221(11) 0.0257(5) Uani 1 1 d . . . . .
C10 C 0.21104(12) 0.9715(4) 0.40021(12) 0.0280(5) Uani 1 1 d . . . . .
H10 H 0.181084 1.095426 0.395984 0.034 Uiso 1 1 calc R U . . .
C14 C 0.37883(12) 0.8172(4) 0.59533(11) 0.0255(5) Uani 1 1 d . . . . .
H14 H 0.416947 0.783943 0.639463 0.031 Uiso 1 1 calc R U . . .
C13 C 0.33085(13) 0.9892(4) 0.59053(11) 0.0273(5) Uani 1 1 d . . . . .
C12 C 0.27810(13) 1.0434(4) 0.52622(12) 0.0279(5) Uani 1 1 d . . . . .
H12 H 0.247594 1.165996 0.521825 0.034 Uiso 1 1 calc R U . . .
C25 C 0.33712(13) 1.0990(4) 0.65780(12) 0.0297(5) Uani 1 1 d . . . . .
C21 C 0.13725(12) 0.8985(4) 0.27043(12) 0.0295(5) Uani 1 1 d . . . . .
C27 C 0.31960(17) 0.9217(5) 0.69923(14) 0.0407(7) Uani 1 1 d . . . . .
H27A H 0.270952 0.865712 0.671482 0.061 Uiso 1 1 calc R U . . .
H27B H 0.322816 0.987331 0.742314 0.061 Uiso 1 1 calc R U . . .
H27C H 0.353815 0.798761 0.710414 0.061 Uiso 1 1 calc R U . . .
C28 C 0.41321(16) 1.1862(5) 0.70183(14) 0.0431(7) Uani 1 1 d . . . . .
H28A H 0.447133 1.061946 0.715094 0.065 Uiso 1 1 calc R U . . .
H28B H 0.415439 1.258017 0.743730 0.065 Uiso 1 1 calc R U . . .
H28C H 0.425659 1.294485 0.674795 0.065 Uiso 1 1 calc R U . . .
C26 C 0.28509(17) 1.2935(5) 0.64316(14) 0.0439(7) Uani 1 1 d . . . . .
H26A H 0.296103 1.408463 0.616975 0.066 Uiso 1 1 calc R U . . .
H26B H 0.289880 1.355824 0.687189 0.066 Uiso 1 1 calc R U . . .
H26C H 0.235927 1.240762 0.615932 0.066 Uiso 1 1 calc R U . . .
C23 C 0.16787(16) 1.0047(7) 0.22506(14) 0.0562(9) Uani 1 1 d . . . . .
H23A H 0.191600 1.144767 0.246154 0.084 Uiso 1 1 calc R U . . .
H23B H 0.129041 1.034355 0.178840 0.084 Uiso 1 1 calc R U . . .
H23C H 0.202696 0.903517 0.220925 0.084 Uiso 1 1 calc R U . . .
C22 C 0.0834(2) 1.0616(8) 0.27527(17) 0.0789(14) Uani 1 1 d . . . . .
H22A H 0.069814 1.011683 0.311264 0.118 Uiso 1 1 calc R U . . .
H22B H 0.040724 1.068114 0.230475 0.118 Uiso 1 1 calc R U . . .
H22C H 0.105137 1.209685 0.287176 0.118 Uiso 1 1 calc R U . . .
C24 C 0.0970(2) 0.6889(6) 0.2348(2) 0.0789(14) Uani 1 1 d . . . . .
H24A H 0.128890 0.590980 0.224711 0.118 Uiso 1 1 calc R U . . .
H24B H 0.055582 0.728731 0.191393 0.118 Uiso 1 1 calc R U . . .
H24C H 0.080696 0.611623 0.265441 0.118 Uiso 1 1 calc R U . . .
C29 C 0.0994(2) 0.7013(7) 0.46685(19) 0.0673(11) Uani 1 1 d . . . . .
H2A H 0.137237 0.759637 0.454455 0.081 Uiso 0.693(13) 1 calc R U P A 1
H29 H 0.138989 0.799410 0.468727 0.081 Uiso 0.307(13) 1 calc R U P A 2
Cl33 Cl 0.1153(6) 0.673(3) 0.5533(4) 0.130(4) Uani 0.307(13) 1 d D . P A 2
Cl34 Cl 0.0249(8) 0.865(2) 0.4314(7) 0.186(7) Uani 0.307(13) 1 d D . P A 2
Cl35 Cl 0.1027(7) 0.4894(17) 0.4237(4) 0.123(3) Uani 0.307(13) 1 d D . P A 2

loop_
_atom_site_aniso_label
_atom_site_aniso_U_11
_atom_site_aniso_U_22
_atom_site_aniso_U_33
_atom_site_aniso_U_23
_atom_site_aniso_U_13
_atom_site_aniso_U_12
Cl30 0.0835(15) 0.0617(13) 0.0435(10) 0.0095(7) -0.0009(9) 0.0108(11)
Cl31 0.116(2) 0.197(4) 0.0420(17) -0.0007(18) -0.0130(15) -0.034(2)
Cl32 0.0955(18) 0.0635(18) 0.146(3) -0.0170(17) 0.0249(15) 0.0085(12)
C5 0.0177(10) 0.0300(13) 0.0144(9) 0.0003(8) 0.0071(8) -0.0039(8)
C20 0.0192(10) 0.0304(12) 0.0126(9) -0.0008(8) 0.0075(8) -0.0044(8)
C1 0.0189(10) 0.0286(13) 0.0119(9) -0.0003(7) 0.0067(8) -0.0057(8)
C7 0.0196(10) 0.0299(13) 0.0163(9) 0.0006(8) 0.0082(8) -0.0036(8)
C6 0.0189(10) 0.0282(12) 0.0136(9) -0.0008(7) 0.0078(8) -0.0047(8)
C3 0.0228(10) 0.0298(13) 0.0131(9) -0.0035(8) 0.0056(8) -0.0054(8)
C4 0.0187(10) 0.0327(13) 0.0142(9) 0.0000(8) 0.0043(8) -0.0032(8)
C2 0.0184(10) 0.0262(12) 0.0141(9) -0.0009(7) 0.0071(8) -0.0051(8)
C16 0.0229(10) 0.0288(13) 0.0178(10) 0.0003(8) 0.0110(8) -0.0032(9)
C18 0.0257(11) 0.0317(13) 0.0135(9) -0.0048(8) 0.0082(8) -0.0021(9)
C15 0.0250(11) 0.0282(13) 0.0169(10) 0.0011(8) 0.0113(8) -0.0019(8)
C17 0.0240(10) 0.0264(13) 0.0161(9) -0.0005(8) 0.0105(8) -0.0033(8)
C8 0.0229(10) 0.0303(13) 0.0184(10) -0.0007(8) 0.0081(8) -0.0016(9)
C19 0.0202(10) 0.0339(14) 0.0132(9) -0.0029(8) 0.0039(8) -0.0029(8)
C11 0.0277(11) 0.0301(13) 0.0231(11) 0.0019(8) 0.0138(9) -0.0005(9)
C9 0.0207(10) 0.0342(14) 0.0215(10) 0.0048(9) 0.0086(8) -0.0011(9)
C10 0.0278(11) 0.0330(14) 0.0257(11) 0.0032(9) 0.0140(9) 0.0037(9)
C14 0.0289(11) 0.0308(13) 0.0179(10) 0.0004(8) 0.0113(9) 0.0004(9)
C13 0.0358(12) 0.0295(13) 0.0215(11) -0.0006(9) 0.0171(10) -0.0006(10)
C12 0.0323(12) 0.0309(14) 0.0247(11) 0.0012(9) 0.0163(10) 0.0043(10)
C25 0.0400(13) 0.0325(14) 0.0213(11) -0.0012(9) 0.0179(10) 0.0031(10)
C21 0.0243(11) 0.0373(15) 0.0222(11) 0.0040(9) 0.0059(9) 0.0024(9)
C27 0.0601(17) 0.0419(17) 0.0307(13) -0.0034(11) 0.0297(13) -0.0021(13)
C28 0.0506(16) 0.0531(19) 0.0291(13) -0.0117(12) 0.0209(12) -0.0062(13)
C26 0.0643(19) 0.0390(17) 0.0300(13) -0.0034(11) 0.0224(13) 0.0136(13)
C23 0.0394(15) 0.094(3) 0.0244(13) 0.0153(14) 0.0039(12) -0.0106(16)
C22 0.075(2) 0.117(4) 0.0312(15) 0.0139(18) 0.0110(16) 0.061(2)
C24 0.0521(19) 0.048(2) 0.073(3) 0.0145(17) -0.0296(18) -0.0123(16)
C29 0.065(2) 0.084(3) 0.051(2) 0.0092(18) 0.0239(18) -0.0094(19)
Cl33 0.123(6) 0.237(11) 0.042(3) 0.054(4) 0.049(4) 0.082(7)
Cl34 0.256(14) 0.202(11) 0.092(6) 0.013(5) 0.069(7) 0.129(10)
Cl35 0.194(7) 0.055(4) 0.150(5) -0.002(3) 0.105(6) 0.014(4)

loop_
_atom_type_symbol
_atom_type_description
_atom_type_scat_dispersion_real
_atom_type_scat_dispersion_imag
_atom_type_scat_source
C C 0.0033 0.0016 'International Tables Vol C Tables 4.2.6.8 and 6.1.1.4'
H H 0.0000 0.0000 'International Tables Vol C Tables 4.2.6.8 and 6.1.1.4'
Cl Cl 0.1484 0.1585 'International Tables Vol C Tables 4.2.6.8 and 6.1.1.4'

loop_
_geom_angle_atom_site_label_1
_geom_angle_atom_site_label_2
_geom_angle_atom_site_label_3
_geom_angle
_geom_angle_site_symmetry_1
_geom_angle_site_symmetry_3
_geom_angle_publ_flag
C6 C5 C7 120.05(19) . . ?
C4 C5 C7 122.39(19) . . ?
C4 C5 C6 117.6(2) . . ?
C1 C20 C2 120.32(18) . 3_656 ?
C19 C20 C1 117.6(2) . . ?
C19 C20 C2 122.02(18) . 3_656 ?
C6 C1 C20 120.31(18) . . ?
C6 C1 C2 120.22(18) . . ?
C2 C1 C20 119.5(2) . . ?
C16 C7 C5 119.07(18) . . ?
C8 C7 C5 122.6(2) . . ?
C8 C7 C16 118.3(2) . . ?
C1 C6 C5 120.08(18) . . ?
C1 C6 C17 119.85(18) . . ?
C17 C6 C5 120.1(2) . . ?
C4 C3 H3 119.0 . . ?
C4 C3 C2 121.91(19) . . ?
C2 C3 H3 119.0 . . ?
C5 C4 H4 118.7 . . ?
C3 C4 C5 122.54(19) . . ?
C3 C4 H4 118.7 . . ?
C1 C2 C20 120.20(18) . 3_656 ?
C3 C2 C20 122.13(19) . 3_656 ?
C3 C2 C1 117.7(2) . . ?
C15 C16 C7 121.4(2) . . ?
C11 C16 C7 119.33(19) . . ?
C11 C16 C15 119.29(19) . . ?
C17 C18 H18 119.0 . . ?
C19 C18 H18 119.0 . . ?
C19 C18 C17 122.0(2) . . ?
C16 C15 C17 118.89(19) . . ?
C14 C15 C16 118.7(2) . . ?
C14 C15 C17 122.4(2) . . ?
C6 C17 C15 119.96(19) . . ?
C18 C17 C6 117.9(2) . . ?
C18 C17 C15 122.10(19) . . ?
C7 C8 H8 118.4 . . ?
C7 C8 C9 123.2(2) . . ?
C9 C8 H8 118.4 . . ?
C20 C19 H19 119.0 . . ?
C18 C19 C20 121.97(19) . . ?
C18 C19 H19 119.0 . . ?
C16 C11 C12 119.1(2) . . ?
C10 C11 C16 119.6(2) . . ?
C10 C11 C12 121.2(2) . . ?
C8 C9 C21 119.7(2) . . ?
C10 C9 C8 117.9(2) . . ?
C10 C9 C21 122.4(2) . . ?
C11 C10 H10 119.2 . . ?
C9 C10 C11 121.6(2) . . ?
C9 C10 H10 119.2 . . ?
C15 C14 H14 118.7 . . ?
C15 C14 C13 122.7(2) . . ?
C13 C14 H14 118.7 . . ?
C14 C13 C25 118.8(2) . . ?
C12 C13 C14 118.3(2) . . ?
C12 C13 C25 122.8(2) . . ?
C11 C12 H12 119.2 . . ?
C13 C12 C11 121.7(2) . . ?
C13 C12 H12 119.2 . . ?
C27 C25 C13 107.6(2) . . ?
C27 C25 C28 109.0(2) . . ?
C28 C25 C13 111.16(19) . . ?
C26 C25 C13 112.1(2) . . ?
C26 C25 C27 108.8(2) . . ?
C26 C25 C28 108.0(2) . . ?
C23 C21 C9 109.68(19) . . ?
C23 C21 C22 107.6(3) . . ?
C22 C21 C9 111.8(2) . . ?
C24 C21 C9 111.0(2) . . ?
C24 C21 C23 108.7(3) . . ?
C24 C21 C22 108.0(3) . . ?
C25 C27 H27A 109.5 . . ?
C25 C27 H27B 109.5 . . ?
C25 C27 H27C 109.5 . . ?
H27A C27 H27B 109.5 . . ?
H27A C27 H27C 109.5 . . ?
H27B C27 H27C 109.5 . . ?
C25 C28 H28A 109.5 . . ?
C25 C28 H28B 109.5 . . ?
C25 C28 H28C 109.5 . . ?
H28A C28 H28B 109.5 . . ?
H28A C28 H28C 109.5 . . ?
H28B C28 H28C 109.5 . . ?
C25 C26 H26A 109.5 . . ?
C25 C26 H26B 109.5 . . ?
C25 C26 H26C 109.5 . . ?
H26A C26 H26B 109.5 . . ?
H26A C26 H26C 109.5 . . ?
H26B C26 H26C 109.5 . . ?
C21 C23 H23A 109.5 . . ?
C21 C23 H23B 109.5 . . ?
C21 C23 H23C 109.5 . . ?
H23A C23 H23B 109.5 . . ?
H23A C23 H23C 109.5 . . ?
H23B C23 H23C 109.5 . . ?
C21 C22 H22A 109.5 . . ?
C21 C22 H22B 109.5 . . ?
C21 C22 H22C 109.5 . . ?
H22A C22 H22B 109.5 . . ?
H22A C22 H22C 109.5 . . ?
H22B C22 H22C 109.5 . . ?
C21 C24 H24A 109.5 . . ?
C21 C24 H24B 109.5 . . ?
C21 C24 H24C 109.5 . . ?
H24A C24 H24B 109.5 . . ?
H24A C24 H24C 109.5 . . ?
H24B C24 H24C 109.5 . . ?
Cl30 C29 Cl32 108.1(2) . . ?
Cl30 C29 H2A 108.1 . . ?
Cl31 C29 Cl30 112.2(3) . . ?
Cl31 C29 Cl32 112.1(3) . . ?
Cl31 C29 H2A 108.1 . . ?
Cl32 C29 H2A 108.1 . . ?
Cl33 C29 H29 104.4 . . ?
Cl34 C29 H29 104.4 . . ?
Cl34 C29 Cl33 103.8(6) . . ?
Cl35 C29 H29 104.4 . . ?
Cl35 C29 Cl33 120.4(5) . . ?
Cl35 C29 Cl34 117.7(7) . . ?

loop_
_geom_bond_atom_site_label_1
_geom_bond_atom_site_label_2
_geom_bond_distance
_geom_bond_site_symmetry_2
_geom_bond_publ_flag
Cl30 C29 1.746(5) . ?
Cl31 C29 1.686(5) . ?
Cl32 C29 1.799(6) . ?
C5 C7 1.463(3) . ?
C5 C6 1.432(3) . ?
C5 C4 1.389(3) . ?
C20 C1 1.430(3) . ?
C20 C2 1.457(3) 3_656 ?
C20 C19 1.394(3) . ?
C1 C6 1.426(3) . ?
C1 C2 1.430(3) . ?
C7 C16 1.429(3) . ?
C7 C8 1.391(3) . ?
C6 C17 1.431(3) . ?
C3 H3 0.9500 . ?
C3 C4 1.380(3) . ?
C3 C2 1.395(3) . ?
C4 H4 0.9500 . ?
C16 C15 1.427(3) . ?
C16 C11 1.418(3) . ?
C18 H18 0.9500 . ?
C18 C17 1.389(3) . ?
C18 C19 1.385(3) . ?
C15 C17 1.466(3) . ?
C15 C14 1.385(3) . ?
C8 H8 0.9500 . ?
C8 C9 1.413(3) . ?
C19 H19 0.9500 . ?
C11 C10 1.416(3) . ?
C11 C12 1.421(3) . ?
C9 C10 1.379(3) . ?
C9 C21 1.535(3) . ?
C10 H10 0.9500 . ?
C14 H14 0.9500 . ?
C14 C13 1.410(3) . ?
C13 C12 1.370(3) . ?
C13 C25 1.540(3) . ?
C12 H12 0.9500 . ?
C25 C27 1.532(4) . ?
C25 C28 1.534(4) . ?
C25 C26 1.529(4) . ?
C21 C23 1.520(4) . ?
C21 C22 1.527(4) . ?
C21 C24 1.519(4) . ?
C27 H27A 0.9800 . ?
C27 H27B 0.9800 . ?
C27 H27C 0.9800 . ?
C28 H28A 0.9800 . ?
C28 H28B 0.9800 . ?
C28 H28C 0.9800 . ?
C26 H26A 0.9800 . ?
C26 H26B 0.9800 . ?
C26 H26C 0.9800 . ?
C23 H23A 0.9800 . ?
C23 H23B 0.9800 . ?
C23 H23C 0.9800 . ?
C22 H22A 0.9800 . ?
C22 H22B 0.9800 . ?
C22 H22C 0.9800 . ?
C24 H24A 0.9800 . ?
C24 H24B 0.9800 . ?
C24 H24C 0.9800 . ?
C29 H2A 1.0000 . ?
C29 H29 1.0000 . ?
C29 Cl33 1.743(8) . ?
C29 Cl34 1.704(13) . ?
C29 Cl35 1.595(9) . ?

loop_
_geom_torsion_atom_site_label_1
_geom_torsion_atom_site_label_2
_geom_torsion_atom_site_label_3
_geom_torsion_atom_site_label_4
_geom_torsion
_geom_torsion_site_symmetry_1
_geom_torsion_site_symmetry_2
_geom_torsion_site_symmetry_3
_geom_torsion_site_symmetry_4
_geom_torsion_publ_flag
C5 C7 C16 C15 2.0(3) . . . . ?
C5 C7 C16 C11 -176.55(19) . . . . ?
C5 C7 C8 C9 177.8(2) . . . . ?
C5 C6 C17 C18 -173.75(19) . . . . ?
C5 C6 C17 C15 6.0(3) . . . . ?
C20 C1 C6 C5 177.45(18) . . . . ?
C20 C1 C6 C17 -1.2(3) . . . . ?
C20 C1 C2 C20 1.5(3) . . . 3_656 ?
C20 C1 C2 C3 -177.94(18) . . . . ?
C1 C20 C19 C18 3.8(3) . . . . ?
C1 C6 C17 C18 4.9(3) . . . . ?
C1 C6 C17 C15 -175.33(18) . . . . ?
C7 C5 C6 C1 -177.72(18) . . . . ?
C7 C5 C6 C17 1.0(3) . . . . ?
C7 C5 C4 C3 178.60(19) . . . . ?
C7 C16 C15 C17 4.8(3) . . . . ?
C7 C16 C15 C14 -173.7(2) . . . . ?
C7 C16 C11 C10 -3.2(3) . . . . ?
C7 C16 C11 C12 175.0(2) . . . . ?
C7 C8 C9 C10 0.5(3) . . . . ?
C7 C8 C9 C21 179.3(2) . . . . ?
C6 C5 C7 C16 -5.0(3) . . . . ?
C6 C5 C7 C8 175.53(19) . . . . ?
C6 C5 C4 C3 -0.6(3) . . . . ?
C6 C1 C2 C20 -179.05(18) . . . 3_656 ?
C6 C1 C2 C3 1.5(3) . . . . ?
C4 C5 C7 C16 175.80(19) . . . . ?
C4 C5 C7 C8 -3.7(3) . . . . ?
C4 C5 C6 C1 1.5(3) . . . . ?
C4 C5 C6 C17 -179.80(19) . . . . ?
C4 C3 C2 C20 179.97(19) . . . 3_656 ?
C4 C3 C2 C1 -0.6(3) . . . . ?
C2 C20 C1 C6 179.05(18) 3_656 . . . ?
C2 C20 C1 C2 -1.5(3) 3_656 . . . ?
C2 C20 C19 C18 -178.4(2) 3_656 . . . ?
C2 C1 C6 C5 -2.0(3) . . . . ?
C2 C1 C6 C17 179.31(18) . . . . ?
C2 C3 C4 C5 0.2(3) . . . . ?
C16 C7 C8 C9 -1.6(3) . . . . ?
C16 C15 C17 C6 -8.9(3) . . . . ?
C16 C15 C17 C18 170.8(2) . . . . ?
C16 C15 C14 C13 -1.6(3) . . . . ?
C16 C11 C10 C9 2.1(3) . . . . ?
C16 C11 C12 C13 -1.2(4) . . . . ?
C15 C16 C11 C10 178.2(2) . . . . ?
C15 C16 C11 C12 -3.6(3) . . . . ?
C15 C14 C13 C12 -3.1(4) . . . . ?
C15 C14 C13 C25 173.5(2) . . . . ?
C17 C18 C19 C20 0.0(3) . . . . ?
C17 C15 C14 C13 179.9(2) . . . . ?
C8 C7 C16 C15 -178.50(19) . . . . ?
C8 C7 C16 C11 2.9(3) . . . . ?
C8 C9 C10 C11 -0.7(3) . . . . ?
C8 C9 C21 C23 -74.4(3) . . . . ?
C8 C9 C21 C22 166.4(3) . . . . ?
C8 C9 C21 C24 45.7(3) . . . . ?
C19 C20 C1 C6 -3.1(3) . . . . ?
C19 C20 C1 C2 176.35(18) . . . . ?
C19 C18 C17 C6 -4.4(3) . . . . ?
C19 C18 C17 C15 175.9(2) . . . . ?
C11 C16 C15 C17 -176.60(19) . . . . ?
C11 C16 C15 C14 4.9(3) . . . . ?
C10 C11 C12 C13 176.9(2) . . . . ?
C10 C9 C21 C23 104.3(3) . . . . ?
C10 C9 C21 C22 -14.9(4) . . . . ?
C10 C9 C21 C24 -135.5(3) . . . . ?
C14 C15 C17 C6 169.6(2) . . . . ?
C14 C15 C17 C18 -10.7(3) . . . . ?
C14 C13 C12 C11 4.5(4) . . . . ?
C14 C13 C25 C27 -64.7(3) . . . . ?
C14 C13 C25 C28 54.6(3) . . . . ?
C14 C13 C25 C26 175.6(2) . . . . ?
C12 C11 C10 C9 -176.1(2) . . . . ?
C12 C13 C25 C27 111.7(3) . . . . ?
C12 C13 C25 C28 -129.0(3) . . . . ?
C12 C13 C25 C26 -8.0(3) . . . . ?
C25 C13 C12 C11 -171.9(2) . . . . ?
C21 C9 C10 C11 -179.5(2) . . . . ?
